data_2002195
loop_
_publ_author_name
'Mueller-Buschbaum, Hk'
'Muschick, W'

_publ_section_title 'Ein neuer Bautyp Sr Ca2 Sc6 O12'
_journal_name_full
;
Zeitschrift fuer Anorganische und Allgemeine Chemie
;
_journal_page_first 209
_journal_page_last 214
_journal_paper_doi 10.1002/zaac.19754120304
_journal_volume 412
_journal_year 1975
_chemical_formula_structural 'Sr0.33 Ca0.67 Sc2 O4'
_chemical_formula_sum 'Ca0.67 O4 Sc2 Sr0.33'
_chemical_name_systematic
;
Strontium calcium scandium oxide (0.3/0.7/2/4)
;
_space_group_IT_number 176
_symmetry_cell_setting hexagonal
_symmetry_Int_Tables_number 176
_symmetry_space_group_name_Hall '-P 6c'
_symmetry_space_group_name_H-M 'P 63/m'
_cell_angle_alpha 90
_cell_angle_beta 90
_cell_angle_gamma 120
_cell_formula_units_Z 3
_cell_length_a 9.659
_cell_length_b 9.659
_cell_length_c 3.136
_cell_volume 253.4
_refine_ls_R_factor_all 0.044
_cod_original_formula_sum 'Ca.67 O4 Sc2 Sr.33'
_cod_database_code 2002195

loop_
_symmetry_equiv_pos_as_xyz
x,y,z
-y,x-y,z
y-x,-x,z
-x,-y,1/2+z
y,y-x,1/2+z
x-y,x,1/2+z
-x,-y,-z
y,y-x,-z
x-y,x,-z
x,y,1/2-z
-y,x-y,1/2-z
y-x,-x,1/2-z

loop_
_atom_site_label
_atom_site_type_symbol
_atom_site_symmetry_multiplicity
_atom_site_Wyckoff_symbol
_atom_site_fract_x
_atom_site_fract_y
_atom_site_fract_z
_atom_site_occupancy
_atom_site_attached_hydrogens
_atom_site_calc_flag
Sc1 Sc3+ 6 h 0.346 -0.003 0.25 1. 0 d
Ca1 Ca2+ 2 c 0.3333 0.6666 0.25 1. 0 d
Sr1 Sr2+ 2 b 0. 0. 0. 0.5 0 d
O1 O2- 6 h 0.195 0.309 0.25 1. 0 d
O2 O2- 6 h 0.53 0.398 0.25 1. 0 d

loop_
_atom_type_symbol
_atom_type_oxidation_number
Sc3+ 3.000
Ca2+ 2.000
Sr2+ 2.000
O2- -2.000
